data_7251526
loop_
_publ_author_name
'Lv, Jialin'
'Shan, Penghua'
'Lan, Ruoning'
'Zhu, Yirui'
'Hu, Qian'
'Li, Zhongkui'
'Han, Ju'
'Lian, Zeyu'
'Zhu, Yanhong'

_publ_section_title
;
 Controllable construction of base pairing and chirality study in
 supramolecular assemblies based on guanine nucleotides
;
_journal_issue 7
_journal_name_full CrystEngComm
_journal_page_first 1286
_journal_page_last 1298
_journal_paper_doi 10.1039/D5CE00978B
_journal_volume 28
_journal_year 2026
_chemical_absolute_configuration ad
_chemical_formula_moiety '2(C10 H13 N5 O8 P), 7(H2 O), C12 H12 N2'
_chemical_formula_sum 'C32 H52 N12 O23 P2'
_chemical_formula_weight 1034.79
_space_group_crystal_system monoclinic
_space_group_IT_number 4
_space_group_name_Hall 'P 2yb'
_space_group_name_H-M_alt 'P 1 21 1'
_atom_sites_solution_hydrogens mixed
_atom_sites_solution_primary dual
_audit_creation_date 2024-07-17
_audit_creation_method
;
Olex2 1.5
(compiled 2021.08.20 svn.r13c46975 for OlexSys, GUI svn.r6396)
;
_audit_update_record
;
2025-05-09 deposited with the CCDC.	2025-12-29 downloaded from the CCDC.
;
_cell_angle_alpha 90
_cell_angle_beta 100.864(5)
_cell_angle_gamma 90
_cell_formula_units_Z 2
_cell_length_a 11.4237(18)
_cell_length_b 7.3860(11)
_cell_length_c 26.548(4)
_cell_measurement_reflns_used 3567
_cell_measurement_temperature 296.15
_cell_measurement_theta_max 20.703
_cell_measurement_theta_min 2.680
_cell_volume 2199.9(6)
_computing_cell_refinement 'SAINT V8.40B (?, 2016)'
_computing_data_reduction 'SAINT V8.40B (?, 2016)'
_computing_molecular_graphics 'Olex2 1.5 (Dolomanov et al., 2009)'
_computing_publication_material 'Olex2 1.5 (Dolomanov et al., 2009)'
_computing_structure_refinement 'SHELXL 2019/3 (Sheldrick, 2015)'
_computing_structure_solution 'SHELXT 2018/2 (Sheldrick, 2018)'
_diffrn_ambient_temperature 296.15
_diffrn_measured_fraction_theta_full 0.993
_diffrn_measured_fraction_theta_max 0.993
_diffrn_measurement_device_type 'Bruker APEX-II CCD'
_diffrn_measurement_method '\f and \w scans'
_diffrn_radiation_type MoK\a
_diffrn_radiation_wavelength 0.71073
_diffrn_reflns_av_R_equivalents 0.0650
_diffrn_reflns_av_unetI/netI 0.0962
_diffrn_reflns_Laue_measured_fraction_full 0.993
_diffrn_reflns_Laue_measured_fraction_max 0.993
_diffrn_reflns_limit_h_max 13
_diffrn_reflns_limit_h_min -13
_diffrn_reflns_limit_k_max 8
_diffrn_reflns_limit_k_min -8
_diffrn_reflns_limit_l_max 31
_diffrn_reflns_limit_l_min -31
_diffrn_reflns_number 21428
_diffrn_reflns_point_group_measured_fraction_full 0.990
_diffrn_reflns_point_group_measured_fraction_max 0.990
_diffrn_reflns_theta_full 25.185
_diffrn_reflns_theta_max 25.185
_diffrn_reflns_theta_min 2.107
_diffrn_source_current 35.0
_diffrn_source_power 1.575
_diffrn_source_voltage 45.0
_diffrn_standards_number 0
_exptl_absorpt_coefficient_mu 0.200
_exptl_absorpt_correction_T_max 0.7452
_exptl_absorpt_correction_T_min 0.6359
_exptl_absorpt_correction_type multi-scan
_exptl_absorpt_process_details
;
SADABS-2016/2 (Bruker,2016/2) was used for absorption correction.
wR2(int) was 0.0744 before and 0.0559 after correction.
The Ratio of minimum to maximum transmission is 0.8533.
The \l/2 correction factor is Not present.
;
_exptl_crystal_colour colourless
_exptl_crystal_colour_primary colourless
_exptl_crystal_density_diffrn 1.562
_exptl_crystal_description block
_exptl_crystal_F_000 1084
_exptl_crystal_size_max 0.26
_exptl_crystal_size_mid 0.18
_exptl_crystal_size_min 0.16
_refine_diff_density_max 0.485
_refine_diff_density_min -0.456
_refine_diff_density_rms 0.058
_refine_ls_abs_structure_details
;
 Flack x determined using 1681 quotients [(I+)-(I-)]/[(I+)+(I-)]
 (Parsons, Flack and Wagner, Acta Cryst. B69 (2013) 249-259).
;
_refine_ls_abs_structure_Flack 0.03(8)
_refine_ls_extinction_method none
_refine_ls_goodness_of_fit_ref 0.993
_refine_ls_hydrogen_treatment constr
_refine_ls_matrix_type full
_refine_ls_number_parameters 638
_refine_ls_number_reflns 7832
_refine_ls_number_restraints 1
_refine_ls_restrained_S_all 0.993
_refine_ls_R_factor_all 0.1062
_refine_ls_R_factor_gt 0.0521
_refine_ls_shift/su_max 0.000
_refine_ls_shift/su_mean 0.000
_refine_ls_structure_factor_coef Fsqd
_refine_ls_weighting_details 'w=1/[\s^2^(Fo^2^)+(0.0545P)^2^] where P=(Fo^2^+2Fc^2^)/3'
_refine_ls_weighting_scheme calc
_refine_ls_wR_factor_gt 0.1029
_refine_ls_wR_factor_ref 0.1220
_reflns_Friedel_coverage 0.839
_reflns_Friedel_fraction_full 0.987
_reflns_Friedel_fraction_max 0.987
_reflns_number_gt 4994
_reflns_number_total 7832
_reflns_threshold_expression 'I > 2\s(I)'
_cod_data_source_file d5ce00978b2.cif
_cod_data_source_block ligand_a
_cod_depositor_comments 'Adding full bibliography for 7251524--7251526.cif.'
_cod_database_code 7251526
_shelx_shelxl_version_number 2019/3
_shelx_space_group_comment
;
The symmetry employed for this shelxl refinement is uniquely defined
by the following loop, which should always be used as a source of
symmetry information in preference to the above space-group names.
They are only intended as comments.
;
_shelx_estimated_absorpt_t_max 0.969
_shelx_estimated_absorpt_t_min 0.950
_olex2_refinement_description
;
1. Fixed Uiso
 At 1.2 times of:
  All C(H) groups, All C(H,H) groups, All N(H) groups, All N(H,H) groups
 At 1.5 times of:
  All O(H) groups, All O(H,H) groups
2.a Riding coordinates:
 O17(H17A,H17B), O20(H20A,H20B), O22(H22A,H22B), O23(H23A,H23B)
2.b Free rotating group:
 O18(H18A,H18B), O19(H19A,H19B), O21(H21A,H21B)
2.c Rotating group:
 N10(H10A,H10B)
2.d Ternary CH refined with riding coordinates:
 C2(H2), C3(H3), C4(H4A), C5(H5C), C12(H12), C13(H13), C14(H14A), C15(H15A)
2.e Secondary CH2 refined with riding coordinates:
 C1(H1A,H1B), C11(H11A,H11B)
2.f Aromatic/amide H refined with riding coordinates:
 N4(H4), N8(H8), N11(H11), N12(H12A), C6(H6A), C16(H16), C21(H21), C22(H22),
 C24(H24), C25(H25), C26(H26), C27(H27), C29(H29), C30(H30), C31(H31), C32(H32)
2.g X=CH2 refined with riding coordinates:
 N5(H5A,H5B)
2.h Idealised tetrahedral OH refined as rotating group:
 O1(H1), O5(H5), O6(H6), O9(H9), O14(H14), O15(H15)
;
_olex2_submission_special_instructions 'No special instructions were received'

loop_
_space_group_symop_operation_xyz
'x, y, z'
'-x, y+1/2, -z'

loop_
_atom_site_label
_atom_site_type_symbol
_atom_site_fract_x
_atom_site_fract_y
_atom_site_fract_z
_atom_site_U_iso_or_equiv
_atom_site_adp_type
_atom_site_occupancy
_atom_site_site_symmetry_order
_atom_site_calc_flag
_atom_site_refinement_flags_posn
_atom_site_refinement_flags_adp
_atom_site_refinement_flags_occupancy
_atom_site_disorder_assembly
_atom_site_disorder_group
P1 P 0.39453(14) -0.0347(3) 0.50404(6) 0.0283(4) Uani 1 1 d . . . . .
P2 P 0.86611(16) -0.0446(3) -0.00487(7) 0.0365(5) Uani 1 1 d . . . . .
O1 O 0.3823(4) -0.2336(6) 0.52086(19) 0.0406(13) Uani 1 1 d . . . . .
H1 H 0.418426 -0.300259 0.504356 0.061 Uiso 1 1 calc R U . . .
O2 O 0.3551(4) -0.0025(6) 0.44830(15) 0.0368(12) Uani 1 1 d . . . . .
O3 O 0.5165(4) 0.0383(6) 0.52616(17) 0.0419(13) Uani 1 1 d . . . . .
O4 O 0.3010(4) 0.0539(6) 0.53479(15) 0.0362(12) Uani 1 1 d . . . . .
O5 O -0.0149(3) 0.4468(7) 0.51118(15) 0.0368(11) Uani 1 1 d . . . . .
H5 H -0.043818 0.428950 0.536750 0.055 Uiso 1 1 calc R U . . .
O6 O 0.0572(4) 0.7374(6) 0.57643(16) 0.0358(12) Uani 1 1 d . . . . .
H6 H 0.044169 0.814735 0.553906 0.054 Uiso 1 1 calc R U . . .
O7 O 0.2489(4) 0.3568(6) 0.59772(15) 0.0346(11) Uani 1 1 d . . . . .
O8 O 0.4769(5) 0.8385(8) 0.80308(17) 0.0542(15) Uani 1 1 d . . . . .
O9 O 0.9041(6) 0.0820(8) -0.04572(18) 0.0604(16) Uani 1 1 d . . . . .
H9 H 0.944280 0.165685 -0.031326 0.091 Uiso 1 1 calc R U . . .
O10 O 0.7775(4) -0.1751(6) -0.03320(18) 0.0462(13) Uani 1 1 d . . . . .
O11 O 0.9697(5) -0.1246(7) 0.0306(2) 0.0618(16) Uani 1 1 d . . . . .
O12 O 0.8057(4) 0.0824(7) 0.03061(16) 0.0408(12) Uani 1 1 d . . . . .
O13 O 0.6894(4) 0.2575(6) 0.10003(15) 0.0354(12) Uani 1 1 d . . . . .
O14 O 0.6585(5) 0.6140(7) 0.0250(2) 0.0545(15) Uani 1 1 d . . . . .
H14 H 0.698792 0.704490 0.022720 0.082 Uiso 1 1 calc R U . . .
O15 O 0.8562(5) 0.6588(7) 0.10162(18) 0.0507(14) Uani 1 1 d . . . . .
H15 H 0.866899 0.719976 0.077100 0.076 Uiso 1 1 calc R U . . .
O16 O 1.0550(4) 0.0468(7) 0.31392(16) 0.0413(12) Uani 1 1 d . . . . .
O17 O 0.8457(5) 0.5564(9) 0.9038(2) 0.0781(19) Uani 1 1 d . . . . .
H17A H 0.889113 0.499243 0.928213 0.117 Uiso 1 1 d R U . . .
H17B H 0.804033 0.626993 0.918623 0.117 Uiso 1 1 d R U . . .
O18 O 0.8681(4) 0.3932(7) 0.59078(17) 0.0451(13) Uani 1 1 d G . . . .
H18A H 0.804620 0.444428 0.575507 0.068 Uiso 1 1 d G U . . .
H18B H 0.879944 0.436619 0.620956 0.068 Uiso 1 1 d G U . . .
O19 O 0.3320(5) 0.3469(8) 0.39922(19) 0.0568(15) Uani 1 1 d G . . . .
H19A H 0.378187 0.418971 0.418528 0.085 Uiso 1 1 d G U . . .
H19B H 0.343673 0.239438 0.410509 0.085 Uiso 1 1 d G U . . .
O20 O 0.1100(5) 0.5210(8) 0.39512(19) 0.0648(17) Uani 1 1 d . . . . .
H20A H 0.179983 0.479623 0.396704 0.097 Uiso 1 1 d R U . . .
H20B H 0.116013 0.633283 0.389114 0.097 Uiso 1 1 d R U . . .
O21 O 0.4031(7) 0.4750(9) 0.1064(3) 0.099(2) Uani 1 1 d G . . . .
H21A H 0.442930 0.408757 0.129600 0.148 Uiso 1 1 d G U . . .
H21B H 0.372878 0.401221 0.082931 0.148 Uiso 1 1 d G U . . .
O22 O 0.6424(7) 0.345(2) 0.8761(3) 0.198(6) Uani 1 1 d . . . . .
H22A H 0.714441 0.320091 0.874818 0.297 Uiso 1 1 d R U . . .
H22B H 0.642581 0.457741 0.882218 0.297 Uiso 1 1 d R U . . .
O23 O 0.4310(6) 0.3215(14) 0.9038(2) 0.123(3) Uani 1 1 d . . . . .
H23A H 0.471020 0.225816 0.912607 0.184 Uiso 1 1 d R U . . .
H23B H 0.467970 0.420526 0.902077 0.184 Uiso 1 1 d R U . . .
N1 N 0.3989(5) 0.8326(8) 0.68677(19) 0.0359(14) Uani 1 1 d . . . . .
N2 N 0.2803(4) 0.6083(7) 0.65163(18) 0.0245(12) Uani 1 1 d . . . . .
N3 N 0.2699(4) 0.4286(7) 0.72684(18) 0.0283(13) Uani 1 1 d . . . . .
N4 N 0.3759(5) 0.5718(8) 0.80171(19) 0.0340(14) Uani 1 1 d . . . . .
H4 H 0.393445 0.566700 0.834633 0.041 Uiso 1 1 calc R U . . .
N5 N 0.2820(6) 0.2995(8) 0.8058(2) 0.059(2) Uani 1 1 d . . . . .
H5A H 0.238659 0.210876 0.791970 0.070 Uiso 1 1 calc R U . . .
H5B H 0.307405 0.301361 0.838416 0.070 Uiso 1 1 calc R U . . .
N6 N 0.8543(5) 0.2884(7) 0.16417(18) 0.0288(13) Uani 1 1 d . . . . .
N7 N 0.9715(5) 0.0583(8) 0.19769(19) 0.0363(15) Uani 1 1 d . . . . .
N8 N 0.9561(5) 0.3139(7) 0.31436(19) 0.0322(14) Uani 1 1 d . . . . .
H8 H 0.975575 0.316690 0.347263 0.039 Uiso 1 1 calc R U . . .
N9 N 0.8483(4) 0.4641(8) 0.24118(17) 0.0275(12) Uani 1 1 d . . . . .
N10 N 0.8635(5) 0.5877(8) 0.3218(2) 0.0492(17) Uani 1 1 d . . . . .
H10A H 0.921482 0.603755 0.347639 0.059 Uiso 1 1 d R U . . .
H10B H 0.852725 0.687798 0.304499 0.059 Uiso 1 1 d R U . . .
N11 N 0.5116(5) 0.1541(8) 0.6970(2) 0.0425(16) Uani 1 1 d . . . . .
H11 H 0.476078 0.051163 0.691992 0.051 Uiso 1 1 calc R U . . .
N12 N 0.9063(5) 1.2346(8) 0.7854(2) 0.0445(16) Uani 1 1 d . . . . .
H12A H 0.942081 1.337287 0.790231 0.053 Uiso 1 1 calc R U . . .
C1 C 0.2522(6) 0.2252(9) 0.5159(3) 0.0329(16) Uani 1 1 d . . . . .
H1A H 0.205810 0.209977 0.481638 0.040 Uiso 1 1 calc R U . . .
H1B H 0.316537 0.309039 0.514011 0.040 Uiso 1 1 calc R U . . .
C2 C 0.1750(6) 0.3015(9) 0.5499(2) 0.0255(15) Uani 1 1 d . . . . .
H2 H 0.117244 0.210413 0.556344 0.031 Uiso 1 1 calc R U . . .
C3 C 0.1087(5) 0.4738(9) 0.5259(2) 0.0237(13) Uani 1 1 d . . . . .
H3 H 0.140379 0.506114 0.495243 0.028 Uiso 1 1 calc R U . . .
C4 C 0.1476(6) 0.6208(8) 0.5668(2) 0.0234(15) Uani 1 1 d . . . . .
H4A H 0.212911 0.691999 0.557719 0.028 Uiso 1 1 calc R U . . .
C5 C 0.1935(5) 0.5099(8) 0.6143(2) 0.0220(15) Uani 1 1 d . . . . .
H5C H 0.126597 0.471866 0.630145 0.026 Uiso 1 1 calc R U . . .
C6 C 0.3394(6) 0.7664(9) 0.6442(2) 0.0347(17) Uani 1 1 d . . . . .
H6A H 0.336809 0.819592 0.612304 0.042 Uiso 1 1 calc R U . . .
C7 C 0.3075(5) 0.5740(8) 0.7034(2) 0.0208(14) Uani 1 1 d . . . . .
C8 C 0.3792(6) 0.7130(9) 0.7241(2) 0.0266(15) Uani 1 1 d . . . . .
C9 C 0.4176(6) 0.7212(10) 0.7783(2) 0.0344(17) Uani 1 1 d . . . . .
C10 C 0.3094(6) 0.4324(9) 0.7770(2) 0.0355(17) Uani 1 1 d . . . . .
C11 C 0.6818(6) 0.1286(10) 0.0172(3) 0.0374(18) Uani 1 1 d . . . . .
H11A H 0.633392 0.030266 0.026335 0.045 Uiso 1 1 calc R U . . .
H11B H 0.659744 0.149317 -0.019398 0.045 Uiso 1 1 calc R U . . .
C12 C 0.6611(6) 0.2974(9) 0.0460(2) 0.0331(17) Uani 1 1 d . . . . .
H12 H 0.576487 0.329399 0.037058 0.040 Uiso 1 1 calc R U . . .
C13 C 0.7347(6) 0.4607(10) 0.0359(2) 0.0377(17) Uani 1 1 d . . . . .
H13 H 0.774313 0.436099 0.006910 0.045 Uiso 1 1 calc R U . . .
C14 C 0.8269(6) 0.4796(10) 0.0852(2) 0.0344(16) Uani 1 1 d . . . . .
H14A H 0.899668 0.414470 0.081650 0.041 Uiso 1 1 calc R U . . .
C15 C 0.7701(5) 0.3878(9) 0.1258(2) 0.0286(16) Uani 1 1 d . . . . .
H15A H 0.727097 0.477168 0.142609 0.034 Uiso 1 1 calc R U . . .
C16 C 0.9097(7) 0.1305(10) 0.1558(2) 0.0418(19) Uani 1 1 d . . . . .
H16 H 0.904212 0.079023 0.123431 0.050 Uiso 1 1 calc R U . . .
C17 C 0.9544(6) 0.1783(8) 0.2360(2) 0.0264(15) Uani 1 1 d . . . . .
C18 C 0.8830(5) 0.3196(9) 0.2165(2) 0.0258(15) Uani 1 1 d . . . . .
C19 C 0.8897(5) 0.4557(10) 0.2907(2) 0.0318(15) Uani 1 1 d . . . . .
C20 C 0.9942(6) 0.1667(9) 0.2894(2) 0.0313(16) Uani 1 1 d . . . . .
C21 C 0.5292(6) 0.2514(10) 0.6564(3) 0.045(2) Uani 1 1 d . . . . .
H21 H 0.503484 0.207106 0.623393 0.054 Uiso 1 1 calc R U . . .
C22 C 0.5853(6) 0.4169(9) 0.6637(3) 0.0402(19) Uani 1 1 d . . . . .
H22 H 0.596712 0.485045 0.635602 0.048 Uiso 1 1 calc R U . . .
C23 C 0.6249(5) 0.4821(10) 0.7131(2) 0.0305(15) Uani 1 1 d . . . . .
C24 C 0.6039(6) 0.3773(10) 0.7536(3) 0.0381(18) Uani 1 1 d . . . . .
H24 H 0.627956 0.418592 0.787087 0.046 Uiso 1 1 calc R U . . .
C25 C 0.5478(7) 0.2127(10) 0.7449(3) 0.043(2) Uani 1 1 d . . . . .
H25 H 0.535022 0.142151 0.772406 0.051 Uiso 1 1 calc R U . . .
C26 C 0.6852(6) 0.6587(9) 0.7196(3) 0.0386(18) Uani 1 1 d . . . . .
H26 H 0.690385 0.723473 0.690083 0.046 Uiso 1 1 calc R U . . .
C27 C 0.7326(6) 0.7330(9) 0.7641(3) 0.0365(18) Uani 1 1 d . . . . .
H27 H 0.726915 0.669165 0.793716 0.044 Uiso 1 1 calc R U . . .
C28 C 0.7935(6) 0.9084(9) 0.7701(3) 0.0334(17) Uani 1 1 d . . . . .
C29 C 0.8145(6) 1.0134(9) 0.7288(3) 0.0367(18) Uani 1 1 d . . . . .
H29 H 0.788629 0.973082 0.695333 0.044 Uiso 1 1 calc R U . . .
C30 C 0.8724(6) 1.1738(10) 0.7376(3) 0.0398(19) Uani 1 1 d . . . . .
H30 H 0.888662 1.241551 0.710153 0.048 Uiso 1 1 calc R U . . .
C31 C 0.8865(7) 1.1419(11) 0.8258(3) 0.050(2) Uani 1 1 d . . . . .
H31 H 0.910449 1.188904 0.858586 0.059 Uiso 1 1 calc R U . . .
C32 C 0.8307(6) 0.9772(11) 0.8191(3) 0.0433(18) Uani 1 1 d . . . . .
H32 H 0.817809 0.911462 0.847461 0.052 Uiso 1 1 calc R U . . .

loop_
_atom_site_aniso_label
_atom_site_aniso_U_11
_atom_site_aniso_U_22
_atom_site_aniso_U_33
_atom_site_aniso_U_23
_atom_site_aniso_U_13
_atom_site_aniso_U_12
P1 0.0267(9) 0.0251(9) 0.0351(10) -0.0008(9) 0.0104(7) 0.0035(10)
P2 0.0450(11) 0.0252(10) 0.0392(10) -0.0028(10) 0.0072(9) 0.0009(11)
O1 0.047(3) 0.025(3) 0.057(3) 0.001(2) 0.029(3) 0.003(2)
O2 0.043(3) 0.041(3) 0.029(2) -0.006(2) 0.013(2) 0.000(2)
O3 0.030(3) 0.039(3) 0.053(3) 0.013(2) 0.000(2) -0.007(2)
O4 0.048(3) 0.034(3) 0.031(2) 0.002(2) 0.019(2) 0.017(2)
O5 0.027(2) 0.045(3) 0.034(2) -0.009(3) -0.0057(19) 0.001(3)
O6 0.046(3) 0.030(3) 0.027(3) -0.004(2) -0.003(2) 0.016(2)
O7 0.039(3) 0.031(3) 0.028(2) -0.010(2) -0.011(2) 0.011(2)
O8 0.071(4) 0.053(3) 0.032(3) -0.010(3) -0.006(3) -0.026(3)
O9 0.092(5) 0.054(4) 0.041(3) -0.008(3) 0.029(3) -0.029(3)
O10 0.051(3) 0.031(3) 0.055(3) -0.009(2) 0.003(3) -0.010(3)
O11 0.054(3) 0.045(3) 0.077(4) -0.006(3) -0.015(3) 0.018(3)
O12 0.041(3) 0.049(3) 0.032(3) -0.013(2) 0.006(2) 0.007(3)
O13 0.044(3) 0.040(3) 0.022(2) 0.002(2) 0.004(2) -0.003(2)
O14 0.058(4) 0.046(3) 0.055(3) 0.008(3) -0.003(3) 0.005(3)
O15 0.066(4) 0.042(3) 0.040(3) 0.003(3) 0.000(3) -0.006(3)
O16 0.052(3) 0.042(3) 0.027(3) 0.005(2) 0.001(2) 0.018(3)
O17 0.091(5) 0.082(4) 0.060(4) 0.005(4) 0.012(3) 0.021(4)
O18 0.040(3) 0.054(3) 0.038(3) -0.010(3) -0.003(2) -0.002(3)
O19 0.066(4) 0.057(4) 0.041(3) 0.003(3) -0.006(3) -0.009(3)
O20 0.060(3) 0.071(4) 0.058(3) -0.007(3) -0.006(3) -0.019(3)
O21 0.104(5) 0.097(5) 0.073(5) 0.031(4) -0.037(4) -0.006(5)
O22 0.123(7) 0.382(17) 0.082(6) 0.031(9) -0.003(5) -0.078(10)
O23 0.082(5) 0.232(10) 0.048(4) -0.010(5) -0.002(3) -0.042(6)
N1 0.050(4) 0.032(3) 0.024(3) -0.001(3) 0.001(3) -0.015(3)
N2 0.025(3) 0.026(3) 0.020(3) 0.001(2) 0.000(2) -0.002(3)
N3 0.033(3) 0.028(3) 0.022(3) -0.001(3) 0.000(2) 0.000(3)
N4 0.047(4) 0.034(3) 0.018(3) -0.002(3) -0.002(3) -0.004(3)
N5 0.100(6) 0.044(4) 0.025(3) 0.012(3) -0.006(3) -0.025(4)
N6 0.037(3) 0.025(3) 0.021(3) 0.003(2) -0.002(2) 0.009(3)
N7 0.046(4) 0.036(3) 0.026(3) -0.001(3) 0.005(3) 0.013(3)
N8 0.046(4) 0.028(3) 0.021(3) -0.001(3) -0.001(3) 0.003(3)
N9 0.033(3) 0.027(3) 0.022(3) -0.002(3) 0.002(2) 0.000(3)
N10 0.067(5) 0.044(4) 0.030(3) -0.009(3) -0.006(3) 0.014(4)
N11 0.036(4) 0.033(4) 0.058(4) -0.003(3) 0.009(3) -0.009(3)
N12 0.037(4) 0.035(4) 0.060(5) -0.007(4) 0.004(3) -0.005(3)
C1 0.037(4) 0.028(4) 0.036(4) 0.003(3) 0.012(3) 0.008(3)
C2 0.025(4) 0.031(4) 0.019(3) -0.007(3) 0.002(3) -0.002(3)
C3 0.023(3) 0.029(3) 0.019(3) -0.003(3) 0.002(2) 0.001(3)
C4 0.028(4) 0.021(3) 0.020(3) 0.002(3) 0.001(3) -0.001(3)
C5 0.019(3) 0.024(4) 0.021(3) -0.005(3) -0.002(3) 0.006(3)
C6 0.047(5) 0.029(4) 0.026(4) 0.007(3) 0.004(3) -0.008(4)
C7 0.022(3) 0.021(4) 0.018(3) -0.003(3) 0.000(3) 0.002(3)
C8 0.032(4) 0.026(4) 0.020(4) 0.003(3) 0.000(3) 0.001(3)
C9 0.042(4) 0.036(4) 0.024(4) -0.009(3) 0.004(3) -0.005(4)
C10 0.043(4) 0.036(5) 0.026(4) 0.003(4) 0.005(3) -0.004(4)
C11 0.036(4) 0.044(5) 0.029(4) -0.008(4) 0.000(3) 0.000(4)
C12 0.039(4) 0.037(4) 0.020(4) 0.004(3) -0.003(3) 0.004(4)
C13 0.054(4) 0.032(4) 0.026(3) 0.005(4) 0.004(3) 0.013(4)
C14 0.044(4) 0.031(4) 0.027(4) 0.002(3) 0.004(3) 0.004(4)
C15 0.034(4) 0.027(4) 0.024(3) -0.005(3) 0.005(3) 0.005(3)
C16 0.060(5) 0.041(4) 0.021(4) -0.001(3) -0.002(4) 0.012(4)
C17 0.032(4) 0.023(4) 0.025(4) 0.004(3) 0.006(3) 0.002(3)
C18 0.023(4) 0.031(4) 0.022(3) -0.002(3) 0.002(3) -0.002(3)
C19 0.037(4) 0.035(4) 0.026(4) -0.006(4) 0.010(3) 0.003(4)
C20 0.033(4) 0.028(4) 0.031(4) -0.001(3) 0.000(3) -0.004(3)
C21 0.049(5) 0.043(5) 0.043(5) -0.012(4) 0.006(4) -0.012(4)
C22 0.048(4) 0.034(5) 0.040(4) 0.001(3) 0.010(3) -0.008(4)
C23 0.030(3) 0.031(4) 0.032(4) -0.003(3) 0.011(3) 0.001(4)
C24 0.038(4) 0.033(4) 0.043(4) -0.002(4) 0.006(3) 0.000(4)
C25 0.049(5) 0.034(5) 0.046(5) 0.000(4) 0.012(4) -0.007(4)
C26 0.038(4) 0.035(4) 0.045(5) -0.001(4) 0.013(4) -0.008(4)
C27 0.045(5) 0.028(4) 0.038(4) -0.002(3) 0.011(3) -0.008(4)
C28 0.032(4) 0.031(4) 0.037(4) -0.005(3) 0.005(3) 0.001(3)
C29 0.039(4) 0.034(5) 0.036(4) -0.004(3) 0.004(3) -0.002(3)
C30 0.035(4) 0.040(5) 0.046(5) 0.003(4) 0.010(4) 0.000(4)
C31 0.054(5) 0.046(5) 0.045(5) -0.002(4) 0.001(4) -0.001(4)
C32 0.048(4) 0.041(4) 0.041(4) 0.006(4) 0.008(3) -0.006(4)

loop_
_atom_type_symbol
_atom_type_description
_atom_type_scat_dispersion_real
_atom_type_scat_dispersion_imag
_atom_type_scat_source
C C 0.0033 0.0016 'International Tables Vol C Tables 4.2.6.8 and 6.1.1.4'
H H 0.0000 0.0000 'International Tables Vol C Tables 4.2.6.8 and 6.1.1.4'
N N 0.0061 0.0033 'International Tables Vol C Tables 4.2.6.8 and 6.1.1.4'
O O 0.0106 0.0060 'International Tables Vol C Tables 4.2.6.8 and 6.1.1.4'
P P 0.1023 0.0942 'International Tables Vol C Tables 4.2.6.8 and 6.1.1.4'

loop_
_geom_angle_atom_site_label_1
_geom_angle_atom_site_label_2
_geom_angle_atom_site_label_3
_geom_angle
_geom_angle_site_symmetry_1
_geom_angle_site_symmetry_3
_geom_angle_publ_flag
O1 P1 O4 97.8(2) . . ?
O2 P1 O1 114.4(3) . . ?
O2 P1 O3 114.6(3) . . ?
O2 P1 O4 109.7(2) . . ?
O3 P1 O1 110.7(3) . . ?
O3 P1 O4 108.2(3) . . ?
O9 P2 O12 105.7(3) . . ?
O10 P2 O9 106.8(3) . . ?
O10 P2 O12 110.7(3) . . ?
O11 P2 O9 112.8(3) . . ?
O11 P2 O10 116.4(3) . . ?
O11 P2 O12 104.1(3) . . ?
P1 O1 H1 109.5 . . ?
C1 O4 P1 115.8(4) . . ?
C3 O5 H5 109.5 . . ?
C4 O6 H6 109.5 . . ?
C5 O7 C2 106.2(4) . . ?
P2 O9 H9 109.5 . . ?
C11 O12 P2 121.1(4) . . ?
C15 O13 C12 110.2(5) . . ?
C13 O14 H14 109.5 . . ?
C14 O15 H15 109.5 . . ?
H17A O17 H17B 104.5 . . ?
H18A O18 H18B 104.6 . . ?
H19A O19 H19B 109.5 . . ?
H20A O20 H20B 104.5 . . ?
H21A O21 H21B 104.5 . . ?
H22A O22 H22B 104.5 . . ?
H23A O23 H23B 118.9 . . ?
C6 N1 C8 104.7(5) . . ?
C6 N2 C5 127.8(5) . . ?
C7 N2 C5 125.8(5) . . ?
C7 N2 C6 105.9(5) . . ?
C10 N3 C7 111.7(5) . . ?
C9 N4 H4 117.0 . . ?
C10 N4 H4 117.0 . . ?
C10 N4 C9 125.9(5) . . ?
H5A N5 H5B 120.0 . . ?
C10 N5 H5A 120.0 . . ?
C10 N5 H5B 120.0 . . ?
C16 N6 C15 125.4(5) . . ?
C16 N6 C18 106.1(5) . . ?
C18 N6 C15 128.1(5) . . ?
C16 N7 C17 103.5(5) . . ?
C19 N8 H8 117.4 . . ?
C19 N8 C20 125.1(5) . . ?
C20 N8 H8 117.4 . . ?
C19 N9 C18 111.5(6) . . ?
H10A N10 H10B 108.3 . . ?
C19 N10 H10A 111.0 . . ?
C19 N10 H10B 108.5 . . ?
C21 N11 H11 119.1 . . ?
C25 N11 H11 119.1 . . ?
C25 N11 C21 121.7(6) . . ?
C30 N12 H12A 118.9 . . ?
C31 N12 H12A 118.9 . . ?
C31 N12 C30 122.2(7) . . ?
O4 C1 H1A 109.4 . . ?
O4 C1 H1B 109.4 . . ?
O4 C1 C2 111.1(5) . . ?
H1A C1 H1B 108.0 . . ?
C2 C1 H1A 109.4 . . ?
C2 C1 H1B 109.4 . . ?
O7 C2 C1 109.0(5) . . ?
O7 C2 H2 110.0 . . ?
O7 C2 C3 106.7(5) . . ?
C1 C2 H2 110.0 . . ?
C1 C2 C3 111.1(5) . . ?
C3 C2 H2 110.0 . . ?
O5 C3 C2 112.5(5) . . ?
O5 C3 H3 108.2 . . ?
O5 C3 C4 115.9(5) . . ?
C2 C3 H3 108.2 . . ?
C4 C3 C2 103.6(4) . . ?
C4 C3 H3 108.2 . . ?
O6 C4 C3 115.9(5) . . ?
O6 C4 H4A 109.6 . . ?
O6 C4 C5 109.4(5) . . ?
C3 C4 H4A 109.6 . . ?
C5 C4 C3 102.4(5) . . ?
C5 C4 H4A 109.6 . . ?
O7 C5 N2 108.9(4) . . ?
O7 C5 C4 106.3(4) . . ?
O7 C5 H5C 109.7 . . ?
N2 C5 C4 112.5(5) . . ?
N2 C5 H5C 109.7 . . ?
C4 C5 H5C 109.7 . . ?
N1 C6 N2 112.6(6) . . ?
N1 C6 H6A 123.7 . . ?
N2 C6 H6A 123.7 . . ?
N3 C7 N2 125.1(5) . . ?
N3 C7 C8 129.2(5) . . ?
C8 C7 N2 105.7(5) . . ?
N1 C8 C9 129.7(6) . . ?
C7 C8 N1 111.1(5) . . ?
C7 C8 C9 119.1(6) . . ?
O8 C9 N4 121.7(6) . . ?
O8 C9 C8 127.8(7) . . ?
N4 C9 C8 110.6(6) . . ?
N3 C10 N4 123.3(6) . . ?
N5 C10 N3 119.7(6) . . ?
N5 C10 N4 117.0(6) . . ?
O12 C11 H11A 110.0 . . ?
O12 C11 H11B 110.0 . . ?
O12 C11 C12 108.3(5) . . ?
H11A C11 H11B 108.4 . . ?
C12 C11 H11A 110.0 . . ?
C12 C11 H11B 110.0 . . ?
O13 C12 C11 108.0(5) . . ?
O13 C12 H12 108.5 . . ?
O13 C12 C13 108.1(5) . . ?
C11 C12 H12 108.5 . . ?
C11 C12 C13 114.9(6) . . ?
C13 C12 H12 108.5 . . ?
O14 C13 C12 109.2(5) . . ?
O14 C13 H13 110.1 . . ?
O14 C13 C14 113.5(6) . . ?
C12 C13 H13 110.1 . . ?
C12 C13 C14 103.6(5) . . ?
C14 C13 H13 110.1 . . ?
O15 C14 C13 115.8(5) . . ?
O15 C14 H14A 109.5 . . ?
O15 C14 C15 107.9(5) . . ?
C13 C14 H14A 109.5 . . ?
C15 C14 C13 104.5(5) . . ?
C15 C14 H14A 109.5 . . ?
O13 C15 N6 106.2(5) . . ?
O13 C15 C14 106.7(5) . . ?
O13 C15 H15A 109.9 . . ?
N6 C15 C14 114.0(5) . . ?
N6 C15 H15A 109.9 . . ?
C14 C15 H15A 109.9 . . ?
N6 C16 H16 123.2 . . ?
N7 C16 N6 113.6(6) . . ?
N7 C16 H16 123.2 . . ?
N7 C17 C20 129.4(6) . . ?
C18 C17 N7 111.4(5) . . ?
C18 C17 C20 119.1(6) . . ?
N9 C18 N6 125.7(5) . . ?
N9 C18 C17 128.9(6) . . ?
C17 C18 N6 105.4(5) . . ?
N9 C19 N8 123.9(6) . . ?
N9 C19 N10 120.0(6) . . ?
N10 C19 N8 116.0(5) . . ?
O16 C20 N8 120.4(6) . . ?
O16 C20 C17 128.3(6) . . ?
N8 C20 C17 111.3(6) . . ?
N11 C21 H21 120.0 . . ?
N11 C21 C22 119.9(7) . . ?
C22 C21 H21 120.0 . . ?
C21 C22 H22 120.0 . . ?
C21 C22 C23 120.1(7) . . ?
C23 C22 H22 120.0 . . ?
C22 C23 C26 118.8(6) . . ?
C24 C23 C22 117.8(7) . . ?
C24 C23 C26 123.4(6) . . ?
C23 C24 H24 119.7 . . ?
C25 C24 C23 120.5(7) . . ?
C25 C24 H24 119.7 . . ?
N11 C25 C24 119.9(7) . . ?
N11 C25 H25 120.0 . . ?
C24 C25 H25 120.0 . . ?
C23 C26 H26 117.3 . . ?
C27 C26 C23 125.3(6) . . ?
C27 C26 H26 117.3 . . ?
C26 C27 H27 117.6 . . ?
C26 C27 C28 124.8(7) . . ?
C28 C27 H27 117.6 . . ?
C29 C28 C27 123.4(6) . . ?
C32 C28 C27 118.8(7) . . ?
C32 C28 C29 117.7(6) . . ?
C28 C29 H29 120.0 . . ?
C30 C29 C28 119.9(7) . . ?
C30 C29 H29 120.0 . . ?
N12 C30 C29 120.2(7) . . ?
N12 C30 H30 119.9 . . ?
C29 C30 H30 119.9 . . ?
N12 C31 H31 120.0 . . ?
N12 C31 C32 120.0(7) . . ?
C32 C31 H31 120.0 . . ?
C28 C32 H32 120.0 . . ?
C31 C32 C28 119.9(7) . . ?
C31 C32 H32 120.0 . . ?

loop_
_geom_bond_atom_site_label_1
_geom_bond_atom_site_label_2
_geom_bond_distance
_geom_bond_site_symmetry_2
_geom_bond_publ_flag
P1 O1 1.550(5) . ?
P1 O2 1.483(4) . ?
P1 O3 1.506(5) . ?
P1 O4 1.602(4) . ?
P2 O9 1.554(5) . ?
P2 O10 1.494(5) . ?
P2 O11 1.489(5) . ?
P2 O12 1.577(5) . ?
O1 H1 0.8200 . ?
O4 C1 1.434(7) . ?
O5 H5 0.8200 . ?
O5 C3 1.406(6) . ?
O6 H6 0.8200 . ?
O6 C4 1.404(7) . ?
O7 C2 1.445(7) . ?
O7 C5 1.407(7) . ?
O8 C9 1.214(8) . ?
O9 H9 0.8200 . ?
O12 C11 1.434(8) . ?
O13 C12 1.439(7) . ?
O13 C15 1.416(7) . ?
O14 H14 0.8200 . ?
O14 C13 1.423(8) . ?
O15 H15 0.8200 . ?
O15 C14 1.414(8) . ?
O16 C20 1.233(7) . ?
O17 H17A 0.8500 . ?
O17 H17B 0.8500 . ?
O18 H18A 0.8502 . ?
O18 H18B 0.8497 . ?
O19 H19A 0.8501 . ?
O19 H19B 0.8499 . ?
O20 H20A 0.8499 . ?
O20 H20B 0.8500 . ?
O21 H21A 0.8493 . ?
O21 H21B 0.8501 . ?
O22 H22A 0.8501 . ?
O22 H22B 0.8499 . ?
O23 H23A 0.8500 . ?
O23 H23B 0.8501 . ?
N1 C6 1.299(8) . ?
N1 C8 1.377(8) . ?
N2 C5 1.457(7) . ?
N2 C6 1.381(8) . ?
N2 C7 1.374(7) . ?
N3 C7 1.351(7) . ?
N3 C10 1.324(7) . ?
N4 H4 0.8600 . ?
N4 C9 1.394(9) . ?
N4 C10 1.371(8) . ?
N5 H5A 0.8600 . ?
N5 H5B 0.8600 . ?
N5 C10 1.317(8) . ?
N6 C15 1.460(7) . ?
N6 C16 1.365(8) . ?
N6 C18 1.384(7) . ?
N7 C16 1.314(8) . ?
N7 C17 1.391(8) . ?
N8 H8 0.8600 . ?
N8 C19 1.374(8) . ?
N8 C20 1.386(8) . ?
N9 C18 1.351(8) . ?
N9 C19 1.312(7) . ?
N10 H10A 0.8676 . ?
N10 H10B 0.8667 . ?
N10 C19 1.347(8) . ?
N11 H11 0.8600 . ?
N11 C21 1.341(9) . ?
N11 C25 1.333(9) . ?
N12 H12A 0.8600 . ?
N12 C30 1.334(9) . ?
N12 C31 1.326(9) . ?
C1 H1A 0.9700 . ?
C1 H1B 0.9700 . ?
C1 C2 1.485(8) . ?
C2 H2 0.9800 . ?
C2 C3 1.555(8) . ?
C3 H3 0.9800 . ?
C3 C4 1.541(8) . ?
C4 H4A 0.9800 . ?
C4 C5 1.512(8) . ?
C5 H5C 0.9800 . ?
C6 H6A 0.9300 . ?
C7 C8 1.363(8) . ?
C8 C9 1.424(9) . ?
C11 H11A 0.9700 . ?
C11 H11B 0.9700 . ?
C11 C12 1.505(9) . ?
C12 H12 0.9800 . ?
C12 C13 1.523(9) . ?
C13 H13 0.9800 . ?
C13 C14 1.525(8) . ?
C14 H14A 0.9800 . ?
C14 C15 1.517(8) . ?
C15 H15A 0.9800 . ?
C16 H16 0.9300 . ?
C17 C18 1.366(9) . ?
C17 C20 1.406(9) . ?
C21 H21 0.9300 . ?
C21 C22 1.377(9) . ?
C22 H22 0.9300 . ?
C22 C23 1.389(9) . ?
C23 C24 1.384(9) . ?
C23 C26 1.470(9) . ?
C24 H24 0.9300 . ?
C24 C25 1.374(10) . ?
C25 H25 0.9300 . ?
C26 H26 0.9300 . ?
C26 C27 1.321(9) . ?
C27 H27 0.9300 . ?
C27 C28 1.465(9) . ?
C28 C29 1.401(9) . ?
C28 C32 1.387(9) . ?
C29 H29 0.9300 . ?
C29 C30 1.356(9) . ?
C30 H30 0.9300 . ?
C31 H31 0.9300 . ?
C31 C32 1.369(10) . ?
C32 H32 0.9300 . ?

loop_
_geom_hbond_atom_site_label_D
_geom_hbond_atom_site_label_H
_geom_hbond_atom_site_label_A
_geom_hbond_distance_DH
_geom_hbond_distance_HA
_geom_hbond_distance_DA
_geom_hbond_angle_DHA
_geom_hbond_site_symmetry_A
_geom_hbond_publ_flag
O1 H1 O3 0.82 1.69 2.505(6) 172.0 2_646 yes
O5 H5 O18 0.82 1.92 2.734(6) 172.3 1_455 yes
O6 H6 O5 0.82 1.96 2.759(6) 165.5 2_556 yes
O9 H9 O11 0.82 1.83 2.592(7) 153.3 2_755 yes
O14 H14 O10 0.82 2.08 2.730(7) 136.6 1_565 yes
O17 H17A O11 0.85 1.99 2.807(8) 160.4 2_756 yes
O17 H17B O10 0.85 2.00 2.797(7) 155.2 1_566 yes
O18 H18A O2 0.85 1.86 2.678(6) 162.1 2_656 yes
O18 H18B O16 0.85 1.93 2.761(6) 166.0 2_756 yes
O19 H19A O3 0.85 1.93 2.762(7) 166.7 2_656 yes
O19 H19B O2 0.85 2.04 2.880(7) 169.1 . yes
O20 H20A O19 0.85 1.98 2.828(8) 171.4 . yes
O20 H20B O18 0.85 1.99 2.779(8) 153.8 2_656 yes
O21 H21A O8 0.85 1.92 2.726(7) 158.2 2_646 yes
O21 H21B O10 0.85 2.04 2.784(8) 145.8 2_655 yes
N5 H5B O23 0.86 2.03 2.832(8) 155.8 . yes
N11 H11 N1 0.86 1.83 2.690(8) 175.3 1_545 yes
N12 H12A N7 0.86 1.90 2.763(8) 177.2 2_766 yes

loop_
_geom_torsion_atom_site_label_1
_geom_torsion_atom_site_label_2
_geom_torsion_atom_site_label_3
_geom_torsion_atom_site_label_4
_geom_torsion
_geom_torsion_site_symmetry_1
_geom_torsion_site_symmetry_2
_geom_torsion_site_symmetry_3
_geom_torsion_site_symmetry_4
_geom_torsion_publ_flag
P1 O4 C1 C2 -175.1(4) . . . . ?
P2 O12 C11 C12 -159.7(4) . . . . ?
O1 P1 O4 C1 -158.1(5) . . . . ?
O2 P1 O4 C1 -38.7(5) . . . . ?
O3 P1 O4 C1 87.0(5) . . . . ?
O4 C1 C2 O7 70.2(7) . . . . ?
O4 C1 C2 C3 -172.4(5) . . . . ?
O5 C3 C4 O6 -13.6(8) . . . . ?
O5 C3 C4 C5 105.4(6) . . . . ?
O6 C4 C5 O7 159.2(5) . . . . ?
O6 C4 C5 N2 -81.7(6) . . . . ?
O7 C2 C3 O5 -129.6(5) . . . . ?
O7 C2 C3 C4 -3.7(6) . . . . ?
O9 P2 O12 C11 85.7(6) . . . . ?
O10 P2 O12 C11 -29.6(6) . . . . ?
O11 P2 O12 C11 -155.3(5) . . . . ?
O12 C11 C12 O13 -62.5(7) . . . . ?
O12 C11 C12 C13 58.3(7) . . . . ?
O13 C12 C13 O14 -107.9(6) . . . . ?
O13 C12 C13 C14 13.3(7) . . . . ?
O14 C13 C14 O15 -23.9(8) . . . . ?
O14 C13 C14 C15 94.7(7) . . . . ?
O15 C14 C15 O13 150.2(5) . . . . ?
O15 C14 C15 N6 -92.9(6) . . . . ?
N1 C8 C9 O8 0.1(13) . . . . ?
N1 C8 C9 N4 179.1(6) . . . . ?
N2 C7 C8 N1 -0.7(7) . . . . ?
N2 C7 C8 C9 176.6(6) . . . . ?
N3 C7 C8 N1 178.4(6) . . . . ?
N3 C7 C8 C9 -4.3(10) . . . . ?
N7 C17 C18 N6 -0.1(7) . . . . ?
N7 C17 C18 N9 -178.5(6) . . . . ?
N7 C17 C20 O16 1.0(12) . . . . ?
N7 C17 C20 N8 -178.9(6) . . . . ?
N11 C21 C22 C23 0.7(11) . . . . ?
N12 C31 C32 C28 -0.9(11) . . . . ?
C1 C2 C3 O5 111.7(6) . . . . ?
C1 C2 C3 C4 -122.4(5) . . . . ?
C2 O7 C5 N2 -160.9(5) . . . . ?
C2 O7 C5 C4 -39.5(6) . . . . ?
C2 C3 C4 O6 -137.3(5) . . . . ?
C2 C3 C4 C5 -18.4(6) . . . . ?
C3 C4 C5 O7 35.8(6) . . . . ?
C3 C4 C5 N2 154.9(5) . . . . ?
C5 O7 C2 C1 146.6(5) . . . . ?
C5 O7 C2 C3 26.5(6) . . . . ?
C5 N2 C6 N1 171.3(6) . . . . ?
C5 N2 C7 N3 9.4(9) . . . . ?
C5 N2 C7 C8 -171.4(5) . . . . ?
C6 N1 C8 C7 0.2(8) . . . . ?
C6 N1 C8 C9 -176.7(7) . . . . ?
C6 N2 C5 O7 103.6(7) . . . . ?
C6 N2 C5 C4 -14.0(8) . . . . ?
C6 N2 C7 N3 -178.3(6) . . . . ?
C6 N2 C7 C8 0.8(6) . . . . ?
C7 N2 C5 O7 -85.8(7) . . . . ?
C7 N2 C5 C4 156.6(5) . . . . ?
C7 N2 C6 N1 -0.8(7) . . . . ?
C7 N3 C10 N4 2.6(9) . . . . ?
C7 N3 C10 N5 -179.3(6) . . . . ?
C7 C8 C9 O8 -176.6(7) . . . . ?
C7 C8 C9 N4 2.4(9) . . . . ?
C8 N1 C6 N2 0.4(8) . . . . ?
C9 N4 C10 N3 -4.3(11) . . . . ?
C9 N4 C10 N5 177.6(7) . . . . ?
C10 N3 C7 N2 -179.4(6) . . . . ?
C10 N3 C7 C8 1.6(9) . . . . ?
C10 N4 C9 O8 -179.5(7) . . . . ?
C10 N4 C9 C8 1.4(10) . . . . ?
C11 C12 C13 O14 131.4(6) . . . . ?
C11 C12 C13 C14 -107.4(6) . . . . ?
C12 O13 C15 N6 -140.6(5) . . . . ?
C12 O13 C15 C14 -18.7(7) . . . . ?
C12 C13 C14 O15 -142.2(6) . . . . ?
C12 C13 C14 C15 -23.6(7) . . . . ?
C13 C14 C15 O13 26.5(7) . . . . ?
C13 C14 C15 N6 143.3(5) . . . . ?
C15 O13 C12 C11 128.2(6) . . . . ?
C15 O13 C12 C13 3.2(7) . . . . ?
C15 N6 C16 N7 -173.2(6) . . . . ?
C15 N6 C18 N9 -8.6(10) . . . . ?
C15 N6 C18 C17 173.0(6) . . . . ?
C16 N6 C15 O13 46.3(8) . . . . ?
C16 N6 C15 C14 -70.9(8) . . . . ?
C16 N6 C18 N9 178.7(6) . . . . ?
C16 N6 C18 C17 0.2(7) . . . . ?
C16 N7 C17 C18 0.0(7) . . . . ?
C16 N7 C17 C20 176.4(7) . . . . ?
C17 N7 C16 N6 0.2(8) . . . . ?
C18 N6 C15 O13 -125.1(6) . . . . ?
C18 N6 C15 C14 117.6(7) . . . . ?
C18 N6 C16 N7 -0.2(8) . . . . ?
C18 N9 C19 N8 -2.3(9) . . . . ?
C18 N9 C19 N10 -179.5(6) . . . . ?
C18 C17 C20 O16 177.2(7) . . . . ?
C18 C17 C20 N8 -2.7(9) . . . . ?
C19 N8 C20 O16 179.1(6) . . . . ?
C19 N8 C20 C17 -1.0(9) . . . . ?
C19 N9 C18 N6 180.0(6) . . . . ?
C19 N9 C18 C17 -1.9(9) . . . . ?
C20 N8 C19 N9 3.9(10) . . . . ?
C20 N8 C19 N10 -178.8(6) . . . . ?
C20 C17 C18 N6 -177.0(6) . . . . ?
C20 C17 C18 N9 4.6(10) . . . . ?
C21 N11 C25 C24 0.5(11) . . . . ?
C21 C22 C23 C24 -1.2(10) . . . . ?
C21 C22 C23 C26 179.6(6) . . . . ?
C22 C23 C24 C25 1.3(10) . . . . ?
C22 C23 C26 C27 -176.4(7) . . . . ?
C23 C24 C25 N11 -0.9(11) . . . . ?
C23 C26 C27 C28 179.4(6) . . . . ?
C24 C23 C26 C27 4.4(11) . . . . ?
C25 N11 C21 C22 -0.4(11) . . . . ?
C26 C23 C24 C25 -179.5(6) . . . . ?
C26 C27 C28 C29 -3.9(11) . . . . ?
C26 C27 C28 C32 174.8(7) . . . . ?
C27 C28 C29 C30 -179.4(6) . . . . ?
C27 C28 C32 C31 -179.2(6) . . . . ?
C28 C29 C30 N12 -2.1(10) . . . . ?
C29 C28 C32 C31 -0.4(10) . . . . ?
C30 N12 C31 C32 0.7(11) . . . . ?
C31 N12 C30 C29 0.8(11) . . . . ?
C32 C28 C29 C30 1.9(10) . . . . ?
